data_4326724
loop_
_publ_author_name
'Stanislav S. Stoyko'
'Arthur Mar'

_publ_contact_author_address
; Department of Chemistry
  University of Alberta
  Edmonton, AB
  Canada  T6G 2G2
;
_publ_contact_author_email arthur.mar@ualberta.ca
_publ_contact_author_fax '(780) 492-8231'
_publ_contact_author_name 'Dr. Arthur Mar'
_publ_contact_author_phone '(780) 492-5592'
_publ_section_title
;
 Ternary Rare-Earth Arsenides REZn3As3 (RE = La-Nd, Sm) and RECd3As3 (RE =
 La-Pr)
;
_journal_name_full 'Inorganic Chemistry'
_journal_page_first 11152
_journal_page_last 11161
_journal_paper_doi 10.1021/ic201708x
_journal_volume 50
_journal_year 2011
_chemical_formula_structural 'Nd Zn3 As3'
_chemical_formula_sum 'As3 Nd Zn3'
_chemical_formula_weight 565.11
_chemical_name_common 'neodymium zinc arsenide (1/3/3)'
_chemical_name_systematic 'neodymium zinc arsenide (1/3/3)'
_space_group_IT_number 194
_symmetry_cell_setting hexagonal
_symmetry_space_group_name_Hall '-P 6c 2c'
_symmetry_space_group_name_H-M 'P 63/m m c'
_atom_sites_solution_primary direct
_atom_sites_solution_secondary difmap
_audit_creation_method SHELXL-97
_cell_angle_alpha 90.00
_cell_angle_beta 90.00
_cell_angle_gamma 120.00
_cell_formula_units_Z 2
_cell_length_a 4.1655(2)
_cell_length_b 4.1655(2)
_cell_length_c 20.4267(9)
_cell_measurement_reflns_used 6165
_cell_measurement_temperature 293(2)
_cell_measurement_theta_max 32.97
_cell_measurement_theta_min 3.99
_cell_volume 306.95(2)
_computing_cell_refinement 'Bruker SAINT 7.68A (Bruker, 2009)'
_computing_data_collection 'Bruker SMART 5.054 (Bruker, 1999)'
_computing_data_reduction 'Bruker SAINT 7.68A'
_computing_molecular_graphics 'ATOMS 5.1 (Dowty, 1999)'
_computing_publication_material 'Bruker SHELXTL 6.12'
_computing_structure_refinement 'Bruker SHELXTL 6.12'
_computing_structure_solution 'Bruker SHELXTL 6.12'
_diffrn_ambient_temperature 293(2)
_diffrn_measured_fraction_theta_full 0.996
_diffrn_measured_fraction_theta_max 0.996
_diffrn_measurement_device_type 'Bruker D8/SMART APEX II CCD'
_diffrn_measurement_method '\w scans'
_diffrn_radiation_monochromator graphite
_diffrn_radiation_source 'fine-focus sealed tube'
_diffrn_radiation_type MoK\a
_diffrn_radiation_wavelength 0.71073
_diffrn_reflns_av_R_equivalents 0.0250
_diffrn_reflns_av_sigmaI/netI 0.0105
_diffrn_reflns_limit_h_max 6
_diffrn_reflns_limit_h_min -6
_diffrn_reflns_limit_k_max 6
_diffrn_reflns_limit_k_min -6
_diffrn_reflns_limit_l_max 30
_diffrn_reflns_limit_l_min -31
_diffrn_reflns_number 3864
_diffrn_reflns_theta_full 32.97
_diffrn_reflns_theta_max 32.97
_diffrn_reflns_theta_min 1.99
_exptl_absorpt_coefficient_mu 35.798
_exptl_absorpt_correction_T_max 0.3418
_exptl_absorpt_correction_T_min 0.0358
_exptl_absorpt_correction_type numerical
_exptl_absorpt_process_details 'Bruker SHELXTL 6.12 (Sheldrick, 2001)'
_exptl_crystal_colour grey
_exptl_crystal_density_diffrn 6.114
_exptl_crystal_description plate
_exptl_crystal_F_000 498
_exptl_crystal_size_max 0.19
_exptl_crystal_size_mid 0.13
_exptl_crystal_size_min 0.06
_refine_diff_density_max 5.440
_refine_diff_density_min -4.599
_refine_diff_density_rms 0.839
_refine_ls_extinction_coef 0.014(3)
_refine_ls_extinction_expression Fc^*^=kFc[1+0.001xFc^2^\l^3^/sin(2\q)]^-1/4^
_refine_ls_extinction_method SHELXL
_refine_ls_goodness_of_fit_ref 1.480
_refine_ls_matrix_type full
_refine_ls_number_parameters 18
_refine_ls_number_reflns 272
_refine_ls_number_restraints 0
_refine_ls_restrained_S_all 1.480
_refine_ls_R_factor_all 0.0739
_refine_ls_R_factor_gt 0.0739
_refine_ls_shift/su_max 0.000
_refine_ls_shift/su_mean 0.000
_refine_ls_structure_factor_coef Fsqd
_refine_ls_weighting_details 'calc w=1/[\s^2^(Fo^2^)+(0.0000P)^2^+66.0297P] where P=(Fo^2^+2Fc^2^)/3'
_refine_ls_weighting_scheme calc
_refine_ls_wR_factor_gt 0.1932
_refine_ls_wR_factor_ref 0.1932
_reflns_number_gt 272
_reflns_number_total 272
_reflns_threshold_expression I>2\s(I)
_cod_data_source_file ic201708x_si_002_4.cif
_cod_data_source_block NdZn3As3
_cod_database_code 4326724

loop_
_symmetry_equiv_pos_as_xyz
'x, y, z'
'-y, x-y, z'
'-x+y, -x, z'
'-x, -y, z+1/2'
'y, -x+y, z+1/2'
'x-y, x, z+1/2'
'y, x, -z'
'x-y, -y, -z'
'-x, -x+y, -z'
'-y, -x, -z+1/2'
'-x+y, y, -z+1/2'
'x, x-y, -z+1/2'
'-x, -y, -z'
'y, -x+y, -z'
'x-y, x, -z'
'x, y, -z-1/2'
'-y, x-y, -z-1/2'
'-x+y, -x, -z-1/2'
'-y, -x, z'
'-x+y, y, z'
'x, x-y, z'
'y, x, z-1/2'
'x-y, -y, z-1/2'
'-x, -x+y, z-1/2'

loop_
_atom_site_label
_atom_site_type_symbol
_atom_site_fract_x
_atom_site_fract_y
_atom_site_fract_z
_atom_site_U_iso_or_equiv
_atom_site_adp_type
_atom_site_occupancy
_atom_site_symmetry_multiplicity
_atom_site_calc_flag
_atom_site_refinement_flags
Nd Nd 0.0000 0.0000 0.0000 0.0107(7) Uani 1 12 d S
Zn1 Zn 0.3333 0.6667 0.6306(2) 0.0157(11) Uani 1 6 d S
Zn2 Zn 0.267(2) 0.534(4) 0.2500 0.027(3) Uani 0.33 4 d SP
As1 As 0.3333 0.6667 0.08657(19) 0.0108(9) Uani 1 6 d S
As2 As 0.6019(15) 0.204(3) 0.2500 0.0112(17) Uani 0.33 4 d SP

loop_
_atom_site_aniso_label
_atom_site_aniso_U_11
_atom_site_aniso_U_22
_atom_site_aniso_U_33
_atom_site_aniso_U_23
_atom_site_aniso_U_13
_atom_site_aniso_U_12
Nd 0.0100(9) 0.0100(9) 0.0122(12) 0.000 0.000 0.0050(4)
Zn1 0.0149(14) 0.0149(14) 0.017(2) 0.000 0.000 0.0074(7)
Zn2 0.009(4) 0.013(5) 0.059(8) 0.000 0.000 0.006(2)
As1 0.0097(11) 0.0097(11) 0.0128(16) 0.000 0.000 0.0049(6)
As2 0.009(3) 0.014(4) 0.013(3) 0.000 0.000 0.0069(18)

loop_
_atom_type_symbol
_atom_type_description
_atom_type_scat_dispersion_real
_atom_type_scat_dispersion_imag
_atom_type_scat_source
Zn Zn 0.2839 1.4301 'International Tables Vol C Tables 4.2.6.8 and 6.1.1.4'
As As 0.0499 2.0058 'International Tables Vol C Tables 4.2.6.8 and 6.1.1.4'
Nd Nd -0.1943 3.0179 'International Tables Vol C Tables 4.2.6.8 and 6.1.1.4'

loop_
_geom_angle_atom_site_label_1
_geom_angle_atom_site_label_2
_geom_angle_atom_site_label_3
_geom_angle
_geom_angle_site_symmetry_1
_geom_angle_site_symmetry_3
As1 Nd As1 180.0 . 13
As1 Nd As1 91.51(8) . 13_665
As1 Nd As1 88.49(8) 13 13_665
As1 Nd As1 88.49(8) . 1_445
As1 Nd As1 91.51(8) 13 1_445
As1 Nd As1 180.00(12) 13_665 1_445
As1 Nd As1 91.51(8) . 13_565
As1 Nd As1 88.49(8) 13 13_565
As1 Nd As1 88.49(8) 13_665 13_565
As1 Nd As1 91.51(8) 1_445 13_565
As1 Nd As1 88.49(8) . 1_545
As1 Nd As1 91.51(8) 13 1_545
As1 Nd As1 91.51(8) 13_665 1_545
As1 Nd As1 88.49(8) 1_445 1_545
As1 Nd As1 180.00(12) 13_565 1_545
As1 Nd Zn1 135.21(3) . 16_446
As1 Nd Zn1 44.79(3) 13 16_446
As1 Nd Zn1 95.72(8) 13_665 16_446
As1 Nd Zn1 84.28(8) 1_445 16_446
As1 Nd Zn1 44.79(3) 13_565 16_446
As1 Nd Zn1 135.21(3) 1_545 16_446
As1 Nd Zn1 44.79(3) . 4_664
As1 Nd Zn1 135.21(3) 13 4_664
As1 Nd Zn1 84.28(8) 13_665 4_664
As1 Nd Zn1 95.72(8) 1_445 4_664
As1 Nd Zn1 135.21(3) 13_565 4_664
As1 Nd Zn1 44.79(3) 1_545 4_664
Zn1 Nd Zn1 180.00(10) 16_446 4_664
As1 Nd Zn1 84.28(8) . 16_556
As1 Nd Zn1 95.72(8) 13 16_556
As1 Nd Zn1 44.79(3) 13_665 16_556
As1 Nd Zn1 135.21(3) 1_445 16_556
As1 Nd Zn1 44.79(3) 13_565 16_556
As1 Nd Zn1 135.21(3) 1_545 16_556
Zn1 Nd Zn1 70.90(8) 16_446 16_556
Zn1 Nd Zn1 109.10(8) 4_664 16_556
As1 Nd Zn1 95.72(8) . 4_554
As1 Nd Zn1 84.28(8) 13 4_554
As1 Nd Zn1 135.21(3) 13_665 4_554
As1 Nd Zn1 44.79(3) 1_445 4_554
As1 Nd Zn1 135.21(3) 13_565 4_554
As1 Nd Zn1 44.79(3) 1_545 4_554
Zn1 Nd Zn1 109.10(8) 16_446 4_554
Zn1 Nd Zn1 70.90(8) 4_664 4_554
Zn1 Nd Zn1 180.00(10) 16_556 4_554
As1 Nd Zn1 44.79(3) . 4_564
As1 Nd Zn1 135.21(3) 13 4_564
As1 Nd Zn1 135.21(3) 13_665 4_564
As1 Nd Zn1 44.79(3) 1_445 4_564
As1 Nd Zn1 84.28(8) 13_565 4_564
As1 Nd Zn1 95.72(8) 1_545 4_564
Zn1 Nd Zn1 109.10(8) 16_446 4_564
Zn1 Nd Zn1 70.90(8) 4_664 4_564
Zn1 Nd Zn1 109.10(8) 16_556 4_564
Zn1 Nd Zn1 70.90(8) 4_554 4_564
As1 Nd Zn1 135.21(3) . 16_546
As1 Nd Zn1 44.79(3) 13 16_546
As1 Nd Zn1 44.79(3) 13_665 16_546
As1 Nd Zn1 135.21(3) 1_445 16_546
As1 Nd Zn1 95.72(8) 13_565 16_546
As1 Nd Zn1 84.28(8) 1_545 16_546
Zn1 Nd Zn1 70.90(8) 16_446 16_546
Zn1 Nd Zn1 109.10(8) 4_664 16_546
Zn1 Nd Zn1 70.90(8) 16_556 16_546
Zn1 Nd Zn1 109.10(8) 4_554 16_546
Zn1 Nd Zn1 180.00(10) 4_564 16_546
As2 Zn1 As2 18.8(4) 15_556 13_666
As2 Zn1 As2 18.8(4) 15_556 14_566
As2 Zn1 As2 18.8(4) 13_666 14_566
As2 Zn1 As1 99.6(3) 15_556 4_665
As2 Zn1 As1 115.58(17) 13_666 4_665
As2 Zn1 As1 115.58(17) 14_566 4_665
As2 Zn1 As1 115.58(17) 15_556 4_565
As2 Zn1 As1 115.58(17) 13_666 4_565
As2 Zn1 As1 99.6(3) 14_566 4_565
As1 Zn1 As1 108.44(13) 4_665 4_565
As2 Zn1 As1 115.58(17) 15_556 4_675
As2 Zn1 As1 99.6(3) 13_666 4_675
As2 Zn1 As1 115.58(17) 14_566 4_675
As1 Zn1 As1 108.44(13) 4_665 4_675
As1 Zn1 As1 108.44(13) 4_565 4_675
As2 Zn1 Nd 131.79(16) 15_556 4
As2 Zn1 Nd 148.8(3) 13_666 4
As2 Zn1 Nd 131.79(17) 14_566 4
As1 Zn1 Nd 55.00(9) 4_665 4
As1 Zn1 Nd 55.00(9) 4_565 4
As1 Zn1 Nd 111.56(17) 4_675 4
As2 Zn1 Nd 148.8(3) 15_556 4_565
As2 Zn1 Nd 131.79(16) 13_666 4_565
As2 Zn1 Nd 131.79(16) 14_566 4_565
As1 Zn1 Nd 111.56(17) 4_665 4_565
As1 Zn1 Nd 55.00(9) 4_565 4_565
As1 Zn1 Nd 55.00(9) 4_675 4_565
Nd Zn1 Nd 70.90(8) 4 4_565
As2 Zn1 Nd 131.79(16) 15_556 4_665
As2 Zn1 Nd 131.79(17) 13_666 4_665
As2 Zn1 Nd 148.8(3) 14_566 4_665
As1 Zn1 Nd 55.00(9) 4_665 4_665
As1 Zn1 Nd 111.56(17) 4_565 4_665
As1 Zn1 Nd 55.00(9) 4_675 4_665
Nd Zn1 Nd 70.90(8) 4 4_665
Nd Zn1 Nd 70.90(8) 4_565 4_665
Zn2 Zn2 Zn2 60.000(6) 3_565 2_665
Zn2 Zn2 As2 76.2(5) 3_565 2
Zn2 Zn2 As2 136.2(5) 2_665 2
Zn2 Zn2 As2 136.2(5) 3_565 3_665
Zn2 Zn2 As2 76.2(5) 2_665 3_665
As2 Zn2 As2 147.5(9) 2 3_665
Zn2 Zn2 As2 89.7(4) 3_565 1_455
Zn2 Zn2 As2 149.7(4) 2_665 1_455
As2 Zn2 As2 13.5(3) 2 1_455
As2 Zn2 As2 134.0(8) 3_665 1_455
Zn2 Zn2 As2 149.7(4) 3_565 .
Zn2 Zn2 As2 89.7(4) 2_665 .
As2 Zn2 As2 134.0(8) 2 .
As2 Zn2 As2 13.5(3) 3_665 .
As2 Zn2 As2 120.5(8) 1_455 .
Zn2 Zn2 As2 30.000(3) 3_565 1_565
Zn2 Zn2 As2 30.001(1) 2_665 1_565
As2 Zn2 As2 106.2(5) 2 1_565
As2 Zn2 As2 106.2(5) 3_665 1_565
As2 Zn2 As2 119.7(4) 1_455 1_565
As2 Zn2 As2 119.7(4) . 1_565
Zn2 Zn2 As2 71.1(3) 3_565 3_565
Zn2 Zn2 As2 131.1(3) 2_665 3_565
As2 Zn2 As2 5.12(17) 2 3_565
As2 Zn2 As2 152.6(8) 3_665 3_565
As2 Zn2 As2 18.6(4) 1_455 3_565
As2 Zn2 As2 139.1(7) . 3_565
As2 Zn2 As2 101.1(3) 1_565 3_565
Zn2 Zn2 As2 131.1(4) 3_565 2_655
Zn2 Zn2 As2 71.1(3) 2_665 2_655
As2 Zn2 As2 152.6(8) 2 2_655
As2 Zn2 As2 5.12(17) 3_665 2_655
As2 Zn2 As2 139.1(7) 1_455 2_655
As2 Zn2 As2 18.6(4) . 2_655
As2 Zn2 As2 101.1(4) 1_565 2_655
As2 Zn2 As2 157.8(7) 3_565 2_655
Zn1 As1 Zn1 108.44(13) 4_664 4_674
Zn1 As1 Zn1 108.44(13) 4_664 4_564
Zn1 As1 Zn1 108.44(13) 4_674 4_564
Zn1 As1 Nd 164.16(17) 4_664 1_565
Zn1 As1 Nd 80.21(7) 4_674 1_565
Zn1 As1 Nd 80.21(7) 4_564 1_565
Zn1 As1 Nd 80.21(7) 4_664 .
Zn1 As1 Nd 164.16(17) 4_674 .
Zn1 As1 Nd 80.21(7) 4_564 .
Nd As1 Nd 88.49(8) 1_565 .
Zn1 As1 Nd 80.21(7) 4_664 1_665
Zn1 As1 Nd 80.21(7) 4_674 1_665
Zn1 As1 Nd 164.16(17) 4_564 1_665
Nd As1 Nd 88.49(8) 1_565 1_665
Nd As1 Nd 88.49(8) . 1_665
As2 As2 As2 60.001(12) 3_665 2_655
As2 As2 Zn2 136.2(5) 3_665 3
As2 As2 Zn2 163.8(5) 2_655 3
As2 As2 Zn2 163.8(5) 3_665 2_655
As2 As2 Zn2 136.2(5) 2_655 2_655
Zn2 As2 Zn2 27.5(9) 3 2_655
As2 As2 Zn2 30.3(4) 3_665 .
As2 As2 Zn2 90.3(4) 2_655 .
Zn2 As2 Zn2 106.0(8) 3 .
Zn2 As2 Zn2 133.5(3) 2_655 .
As2 As2 Zn2 90.3(4) 3_665 1_655
As2 As2 Zn2 30.3(4) 2_655 1_655
Zn2 As2 Zn2 133.5(3) 3 1_655
Zn2 As2 Zn2 106.0(8) 2_655 1_655
Zn2 As2 Zn2 120.5(8) . 1_655
As2 As2 Zn2 150.001(6) 3_665 1_545
As2 As2 Zn2 149.998(1) 2_655 1_545
Zn2 As2 Zn2 13.8(5) 3 1_545
Zn2 As2 Zn2 13.8(5) 2_655 1_545
Zn2 As2 Zn2 119.7(4) . 1_545
Zn2 As2 Zn2 119.7(4) 1_655 1_545
As2 As2 Zn1 80.6(2) 3_665 13_666
As2 As2 Zn1 80.6(2) 2_655 13_666
Zn2 As2 Zn1 100.5(2) 3 13_666
Zn2 As2 Zn1 100.5(2) 2_655 13_666
Zn2 As2 Zn1 84.64(17) . 13_666
Zn2 As2 Zn1 84.65(17) 1_655 13_666
Zn2 As2 Zn1 100.8(2) 1_545 13_666
As2 As2 Zn1 80.6(2) 3_665 4_664
As2 As2 Zn1 80.6(2) 2_655 4_664
Zn2 As2 Zn1 100.5(2) 3 4_664
Zn2 As2 Zn1 100.5(2) 2_655 4_664
Zn2 As2 Zn1 84.64(17) . 4_664
Zn2 As2 Zn1 84.65(17) 1_655 4_664
Zn2 As2 Zn1 100.8(2) 1_545 4_664
Zn1 As2 Zn1 158.3(5) 13_666 4_664
As2 As2 Zn2 11.1(4) 3_665 2_665
As2 As2 Zn2 71.1(4) 2_655 2_665
Zn2 As2 Zn2 125.13(16) 3 2_665
Zn2 As2 Zn2 152.6(8) 2_655 2_665
Zn2 As2 Zn2 19.1(7) . 2_665
Zn2 As2 Zn2 101.4(4) 1_655 2_665
Zn2 As2 Zn2 138.9(4) 1_545 2_665
Zn1 As2 Zn2 81.9(2) 13_666 2_665
Zn1 As2 Zn2 81.9(2) 4_664 2_665
As2 As2 Zn2 71.1(4) 3_665 3_665
As2 As2 Zn2 11.1(3) 2_655 3_665
Zn2 As2 Zn2 152.6(8) 3 3_665
Zn2 As2 Zn2 125.12(17) 2_655 3_665
Zn2 As2 Zn2 101.4(4) . 3_665
Zn2 As2 Zn2 19.1(7) 1_655 3_665
Zn2 As2 Zn2 138.9(3) 1_545 3_665
Zn1 As2 Zn2 81.9(2) 13_666 3_665
Zn1 As2 Zn2 81.9(2) 4_664 3_665
Zn2 As2 Zn2 82.2(7) 2_665 3_665

loop_
_geom_bond_atom_site_label_1
_geom_bond_atom_site_label_2
_geom_bond_distance
_geom_bond_site_symmetry_2
Nd As1 2.985(2) .
Nd As1 2.985(2) 13
Nd As1 2.985(2) 13_665
Nd As1 2.985(2) 1_445
Nd As1 2.985(2) 13_565
Nd As1 2.985(2) 1_545
Nd Zn1 3.591(4) 16_446
Nd Zn1 3.591(4) 4_664
Nd Zn1 3.591(4) 16_556
Nd Zn1 3.591(4) 4_554
Nd Zn1 3.591(4) 4_564
Nd Zn1 3.591(4) 16_546
Zn1 As2 2.484(5) 15_556
Zn1 As2 2.484(5) 13_666
Zn1 As2 2.484(5) 14_566
Zn1 As1 2.567(2) 4_665
Zn1 As1 2.567(2) 4_565
Zn1 As1 2.567(2) 4_675
Zn1 Nd 3.591(4) 4
Zn1 Nd 3.591(4) 4_565
Zn1 Nd 3.591(4) 4_665
Zn2 Zn2 0.83(3) 3_565
Zn2 Zn2 0.83(3) 2_665
Zn2 As2 1.748(11) 2
Zn2 As2 1.748(11) 3_665
Zn2 As2 2.399(10) 1_455
Zn2 As2 2.399(10) .
Zn2 As2 2.42(2) 1_565
Zn2 As2 2.535(9) 3_565
Zn2 As2 2.535(9) 2_655
As1 Zn1 2.567(2) 4_664
As1 Zn1 2.567(2) 4_674
As1 Zn1 2.567(2) 4_564
As1 Nd 2.985(2) 1_565
As1 Nd 2.985(2) 1_665
As2 As2 0.809(19) 3_665
As2 As2 0.810(19) 2_655
As2 Zn2 1.748(11) 3
As2 Zn2 1.748(11) 2_655
As2 Zn2 2.399(10) 1_655
As2 Zn2 2.42(2) 1_545
As2 Zn1 2.484(5) 13_666
As2 Zn1 2.484(5) 4_664
As2 Zn2 2.535(9) 2_665
As2 Zn2 2.535(9) 3_665
